data_4078656
loop_
_publ_author_name
'Mandal, Sutanuva'
'Samanta, Subhas'
'Mondal, Tapan K.'
'Goswami, Sreebrata'

_publ_section_title
;
 Comparative Study onortho-C--H vsortho-C--X (X = C, Cl, S) Bond
 Activation inortho-Caromatic--N Bond Fusion in Substituted Anilines Using
 Ruthenium(II) Mediators: Isolation and Characterization of Unusual
 Ru2Complexes
;
_journal_issue 15
_journal_name_full Organometallics
_journal_page_first 5282
_journal_paper_doi 10.1021/om300241y
_journal_volume 31
_journal_year 2012
_chemical_formula_moiety 'C17 H13 Cl3 N2 Ru'
_chemical_formula_sum 'C17 H13 Cl3 N2 Ru'
_chemical_formula_weight 452.71
_chemical_name_systematic
; 
 ? 
;
_space_group_IT_number 29
_symmetry_cell_setting orthorhombic
_symmetry_Int_Tables_number 29
_symmetry_space_group_name_Hall 'P 2c -2ac'
_symmetry_space_group_name_H-M 'P c a 21'
_atom_sites_solution_hydrogens geom
_atom_sites_solution_primary direct
_atom_sites_solution_secondary difmap
_audit_creation_method SHELXL-97
_cell_angle_alpha 90.00
_cell_angle_beta 90.00
_cell_angle_gamma 90.00
_cell_formula_units_Z 8
_cell_length_a 20.932(4)
_cell_length_b 7.5030(17)
_cell_length_c 20.915(4)
_cell_measurement_reflns_used 1981
_cell_measurement_temperature 120(2)
_cell_measurement_theta_max 21.97
_cell_measurement_theta_min 2.18
_cell_volume 3284.8(12)
_computing_cell_refinement 'APEX2 Software (Bruker, 2005)'
_computing_data_collection 'APEX2 Software (Bruker, 2005)'
_computing_data_reduction 'APEX2 Software (Bruker, 2005)'
_computing_molecular_graphics 'PLATON (Spek, 2004)'
_computing_publication_material 'SHELXL-97 (Sheldrick, 1997)'
_computing_structure_refinement 'SHELXL-97 (Sheldrick, 1997)'
_computing_structure_solution 'SHELXS-97 (Sheldrick, 1990)'
_diffrn_ambient_temperature 120(2)
_diffrn_detector_area_resol_mean 0
_diffrn_measured_fraction_theta_full 1.000
_diffrn_measured_fraction_theta_max 1.000
_diffrn_measurement_device_type 'Bruker APEX-II CCD'
_diffrn_measurement_method '\f and \w scans'
_diffrn_radiation_monochromator graphite
_diffrn_radiation_source 'fine-focus sealed tube'
_diffrn_radiation_type MoK\a
_diffrn_radiation_wavelength 0.71073
_diffrn_reflns_av_R_equivalents 0.0645
_diffrn_reflns_av_sigmaI/netI 0.0753
_diffrn_reflns_limit_h_max 25
_diffrn_reflns_limit_h_min 0
_diffrn_reflns_limit_k_max 9
_diffrn_reflns_limit_k_min 0
_diffrn_reflns_limit_l_max 25
_diffrn_reflns_limit_l_min -25
_diffrn_reflns_number 35623
_diffrn_reflns_theta_full 27.45
_diffrn_reflns_theta_max 26.02
_diffrn_reflns_theta_min 1.95
_diffrn_standards_decay_% 0
_diffrn_standards_interval_count 0
_diffrn_standards_interval_time 0
_diffrn_standards_number 0
_exptl_absorpt_coefficient_mu 1.441
_exptl_absorpt_correction_T_max 0.9185
_exptl_absorpt_correction_T_min 0.8576
_exptl_absorpt_correction_type empirical
_exptl_absorpt_process_details SADABS
_exptl_crystal_colour red
_exptl_crystal_density_diffrn 1.831
_exptl_crystal_density_method 'not measured'
_exptl_crystal_description Prism
_exptl_crystal_F_000 1792
_exptl_crystal_size_max 0.11
_exptl_crystal_size_mid 0.08
_exptl_crystal_size_min 0.06
_refine_diff_density_max 0.805
_refine_diff_density_min -0.637
_refine_diff_density_rms 0.045
_refine_ls_abs_structure_details 'Flack H D (1983), Acta Cryst. A39, 876-881'
_refine_ls_abs_structure_Flack 0.36(12)
_refine_ls_extinction_method none
_refine_ls_goodness_of_fit_ref 1.075
_refine_ls_hydrogen_treatment constr
_refine_ls_matrix_type full
_refine_ls_number_parameters 400
_refine_ls_number_reflns 3327
_refine_ls_number_restraints 471
_refine_ls_restrained_S_all 1.037
_refine_ls_R_factor_all 0.0846
_refine_ls_R_factor_gt 0.0419
_refine_ls_shift/su_max 0.001
_refine_ls_shift/su_mean 0.000
_refine_ls_structure_factor_coef Fsqd
_refine_ls_weighting_details 'calc w=1/[\s^2^(Fo^2^)+(0.0251P)^2^+1.3890P] where P=(Fo^2^+2Fc^2^)/3'
_refine_ls_weighting_scheme calc
_refine_ls_wR_factor_gt 0.0904
_refine_ls_wR_factor_ref 0.1198
_reflns_number_gt 3327
_reflns_number_total 3327
_reflns_threshold_expression >2sigma(I)
_cod_data_source_file om300241y_si_003.cif
_cod_data_source_block 1
_cod_depositor_comments
;
The following automatic conversions were performed:

'_symmetry_cell_setting' value 'Orthorhombic' changed to
'orthorhombic' according to
/home/saulius/struct/CIF-dictionaries/cif_core.dic dictionary named
'cif_core.dic' version 2.4.2 from
2011-04-26.

'_exptl_absorpt_correction_type' value 'Empirical'
changed to 'empirical' according to
/home/saulius/struct/CIF-dictionaries/cif_core.dic dictionary named
'cif_core.dic' version 2.4.2 from 2011-04-26.

Automatic conversion script
Id: cif_fix_values 1891 2012-01-12 08:04:46Z andrius 
;
_cod_database_code 4078656

loop_
_symmetry_equiv_pos_as_xyz
'x, y, z'
'-x, -y, z+1/2'
'-x+1/2, y, z+1/2'
'x+1/2, -y, z'

loop_
_atom_site_label
_atom_site_type_symbol
_atom_site_fract_x
_atom_site_fract_y
_atom_site_fract_z
_atom_site_U_iso_or_equiv
_atom_site_adp_type
_atom_site_occupancy
_atom_site_symmetry_multiplicity
_atom_site_calc_flag
_atom_site_refinement_flags
Ru1 Ru -0.041786(16) 0.50484(3) 0.460825(17) 0.01649(9) Uani 1 1 d U
Cl1 Cl -0.02995(5) 0.18970(11) 0.45605(6) 0.03488(19) Uani 1 1 d U
Cl13 Cl -0.06344(5) 0.4384(2) 0.70048(6) 0.0479(3) Uani 1 1 d U
Cl24 Cl 0.09135(5) 0.86893(12) 0.43913(7) 0.0417(2) Uani 1 1 d U
N11 N -0.0494(2) 0.5024(3) 0.5555(2) 0.0259(5) Uani 1 1 d U
H11 H -0.0858 0.5199 0.5735 0.031 Uiso 1 1 d R
N18 N 0.05084(19) 0.5088(4) 0.4893(2) 0.0273(5) Uani 1 1 d U
C12 C 0.0023(2) 0.4737(5) 0.59081(19) 0.0260(6) Uani 1 1 d U
C13 C 0.00575(19) 0.4359(6) 0.65713(18) 0.0338(7) Uani 1 1 d U
C14 C 0.0632(2) 0.4003(7) 0.6861(2) 0.0449(10) Uani 1 1 d U
H14 H 0.0657 0.3747 0.7296 0.054 Uiso 1 1 d R
C15 C 0.1212(2) 0.4038(8) 0.6450(2) 0.0476(11) Uani 1 1 d U
H15 H 0.1606 0.3788 0.6636 0.057 Uiso 1 1 d R
C16 C 0.11952(18) 0.4409(6) 0.5832(2) 0.0331(7) Uani 1 1 d U
H16 H 0.1569 0.4457 0.5592 0.040 Uiso 1 1 d R
C17 C 0.06127(19) 0.4735(5) 0.5551(2) 0.0230(4) Uani 1 1 d U
C19 C 0.1026(2) 0.5090(4) 0.4476(2) 0.0216(5) Uani 1 1 d U
C20 C 0.13079(19) 0.3482(5) 0.42975(19) 0.0263(6) Uani 1 1 d U
H20 H 0.1152 0.2430 0.4474 0.032 Uiso 1 1 d R
C21 C 0.1796(2) 0.3405(5) 0.3882(2) 0.0306(7) Uani 1 1 d U
H21 H 0.1967 0.2311 0.3762 0.037 Uiso 1 1 d R
C22 C 0.2046(2) 0.5005(4) 0.3625(3) 0.0282(7) Uani 1 1 d U
H22 H 0.2386 0.4976 0.3339 0.034 Uiso 1 1 d R
C23 C 0.17819(19) 0.6602(5) 0.3807(2) 0.0274(6) Uani 1 1 d U
H23 H 0.1947 0.7663 0.3647 0.033 Uiso 1 1 d R
C24 C 0.12617(18) 0.6634(4) 0.4231(2) 0.0285(6) Uani 1 1 d U
C25 C -0.12895(17) 0.5030(4) 0.4025(2) 0.0424(8) Uani 1 1 d GDU
H25 H -0.1616 0.4156 0.4062 0.051 Uiso 1 1 calc RD
C26 C -0.12492(16) 0.6614(5) 0.43743(18) 0.0518(8) Uani 1 1 d GDU
H26 H -0.1543 0.7005 0.4691 0.062 Uiso 1 1 calc RD
C27 C -0.07006(18) 0.7521(4) 0.41764(17) 0.0527(8) Uani 1 1 d GDU
H27 H -0.0556 0.8638 0.4335 0.063 Uiso 1 1 calc RD
C28 C -0.04019(18) 0.6499(4) 0.37047(16) 0.0456(8) Uani 1 1 d GDU
H28 H -0.0019 0.6797 0.3486 0.055 Uiso 1 1 calc RD
C29 C -0.07659(19) 0.4959(4) 0.36110(18) 0.0383(8) Uani 1 1 d GDU
H29 H -0.0674 0.4027 0.3317 0.046 Uiso 1 1 calc RD
Ru2 Ru 0.192570(16) 0.99818(3) 0.081868(18) 0.01902(9) Uani 1 1 d U
Cl2 Cl 0.19791(5) 1.31384(12) 0.09557(6) 0.0383(2) Uani 1 1 d U
Cl33 Cl -0.04669(4) 1.0615(2) 0.10226(7) 0.0486(3) Uani 1 1 d U
Cl44 Cl 0.23121(5) 0.62381(12) 0.20280(7) 0.0432(2) Uani 1 1 d U
N31 N 0.09801(19) 1.0022(3) 0.09050(18) 0.0256(5) Uani 1 1 d U
H31 H 0.0739 0.9870 0.0577 0.031 Uiso 1 1 d R
N38 N 0.17961(19) 0.9915(4) 0.1791(2) 0.0260(5) Uani 1 1 d U
C32 C 0.07347(19) 1.0293(5) 0.14706(19) 0.0259(6) Uani 1 1 d U
C33 C 0.00811(19) 1.0516(8) 0.1626(2) 0.0395(9) Uani 1 1 d U
C34 C -0.01126(19) 1.0789(8) 0.2273(2) 0.0454(11) Uani 1 1 d U
H34 H -0.0538 1.1010 0.2373 0.055 Uiso 1 1 d R
C35 C 0.0364(2) 1.0714(8) 0.2769(2) 0.0468(11) Uani 1 1 d U
H35 H 0.0242 1.0877 0.3193 0.056 Uiso 1 1 d R
C36 C 0.0989(2) 1.0418(6) 0.26318(19) 0.0323(6) Uani 1 1 d U
H36 H 0.1293 1.0360 0.2956 0.039 Uiso 1 1 d R
C37 C 0.11658(19) 1.0183(4) 0.19981(19) 0.0225(5) Uani 1 1 d U
C39 C 0.2318(2) 0.9883(4) 0.2216(2) 0.0234(6) Uani 1 1 d U
C40 C 0.25535(19) 1.1417(5) 0.24606(19) 0.0269(6) Uani 1 1 d U
H40 H 0.2377 1.2509 0.2346 0.032 Uiso 1 1 d R
C41 C 0.30658(19) 1.1340(6) 0.28865(18) 0.0322(7) Uani 1 1 d U
H41 H 0.3220 1.2384 0.3070 0.039 Uiso 1 1 d R
C42 C 0.3344(2) 0.9756(6) 0.3040(2) 0.0295(7) Uani 1 1 d U
H42 H 0.3689 0.9727 0.3319 0.035 Uiso 1 1 d R
C43 C 0.31194(17) 0.8209(6) 0.2783(2) 0.0306(7) Uani 1 1 d U
H43 H 0.3315 0.7137 0.2889 0.037 Uiso 1 1 d R
C44 C 0.26046(19) 0.8208(5) 0.2369(2) 0.0296(7) Uani 1 1 d U
C45 C 0.2440(2) 1.0211(5) -0.01054(19) 0.0508(9) Uani 1 1 d GDU
H45 H 0.2405 1.1195 -0.0389 0.061 Uiso 1 1 calc RD
C46 C 0.20474(18) 0.8696(5) -0.01029(17) 0.0550(9) Uani 1 1 d GDU
H46 H 0.1701 0.8473 -0.0385 0.066 Uiso 1 1 calc RD
C47 C 0.22571(16) 0.7567(4) 0.03888(19) 0.0510(8) Uani 1 1 d GDU
H47 H 0.2077 0.6446 0.0498 0.061 Uiso 1 1 calc RD
C48 C 0.27789(15) 0.8385(4) 0.0690(2) 0.0458(7) Uani 1 1 d GDU
H48 H 0.3015 0.7915 0.1040 0.055 Uiso 1 1 calc RD
C49 C 0.28918(18) 1.0019(4) 0.0385(2) 0.0468(8) Uani 1 1 d GDU
H49 H 0.3217 1.0850 0.0491 0.056 Uiso 1 1 calc RD

loop_
_atom_site_aniso_label
_atom_site_aniso_U_11
_atom_site_aniso_U_22
_atom_site_aniso_U_33
_atom_site_aniso_U_23
_atom_site_aniso_U_13
_atom_site_aniso_U_12
Ru1 0.01438(15) 0.02484(15) 0.01025(14) 0.00106(8) -0.00041(12) 0.00050(6)
Cl1 0.0399(4) 0.0252(3) 0.0395(5) -0.0040(4) 0.0042(4) -0.0002(3)
Cl13 0.0385(5) 0.0848(9) 0.0204(4) 0.0024(6) 0.0058(4) -0.0084(6)
Cl24 0.0489(5) 0.0279(4) 0.0482(6) -0.0038(4) 0.0033(5) -0.0010(4)
N11 0.0218(9) 0.0435(16) 0.0123(6) -0.0011(7) 0.0020(7) 0.0043(9)
N18 0.0165(7) 0.0492(15) 0.0160(9) -0.0043(8) -0.0020(5) -0.0060(7)
C12 0.0265(11) 0.0372(17) 0.0143(7) -0.0011(12) -0.0019(6) 0.0059(15)
C13 0.0297(10) 0.056(2) 0.0157(9) 0.0036(15) -0.0036(7) -0.0011(17)
C14 0.0334(10) 0.075(3) 0.0265(14) 0.0178(19) -0.0122(9) -0.0110(19)
C15 0.0245(11) 0.083(3) 0.0355(15) 0.023(2) -0.0152(10) -0.0104(19)
C16 0.0216(10) 0.047(2) 0.0309(12) 0.0101(16) -0.0100(9) -0.0105(15)
C17 0.0210(9) 0.0271(10) 0.0209(9) 0.0013(12) -0.0028(6) 0.0049(12)
C19 0.0145(9) 0.0284(8) 0.0220(13) -0.0001(8) -0.0009(10) -0.0026(7)
C20 0.0296(16) 0.0286(10) 0.0206(15) 0.0039(11) -0.0019(11) 0.0038(11)
C21 0.0266(17) 0.0284(13) 0.037(2) -0.0028(13) 0.0024(12) 0.0056(12)
C22 0.026(2) 0.0393(17) 0.0192(19) 0.0030(10) -0.0025(14) 0.0009(9)
C23 0.0217(15) 0.0286(12) 0.0318(18) 0.0041(12) -0.0019(10) -0.0109(10)
C24 0.0232(13) 0.0276(9) 0.0347(17) 0.0000(11) 0.0003(10) -0.0039(9)
C25 0.0269(13) 0.0691(16) 0.0313(16) 0.0113(13) -0.0169(12) -0.0003(10)
C26 0.0482(13) 0.0702(17) 0.0370(15) 0.0033(14) -0.0105(12) 0.0382(14)
C27 0.084(2) 0.0347(9) 0.0397(15) 0.0101(10) -0.0298(18) 0.0093(12)
C28 0.0529(18) 0.0581(15) 0.0258(12) 0.0244(12) -0.0084(10) -0.0082(14)
C29 0.039(2) 0.0574(15) 0.0183(9) -0.0025(10) -0.0148(12) 0.0049(13)
Ru2 0.01553(16) 0.02903(16) 0.01250(15) -0.00074(7) -0.00050(13) -0.00045(7)
Cl2 0.0434(5) 0.0289(3) 0.0428(5) 0.0009(4) -0.0005(4) -0.0038(3)
Cl33 0.0189(4) 0.0862(9) 0.0408(5) 0.0033(7) -0.0111(4) 0.0014(5)
Cl44 0.0512(6) 0.0336(4) 0.0449(5) 0.0040(4) -0.0131(5) -0.0026(4)
N31 0.0189(7) 0.0395(15) 0.0184(9) -0.0016(9) -0.0004(7) 0.0015(7)
N38 0.0189(9) 0.0408(15) 0.0182(7) 0.0019(7) -0.0010(6) 0.0034(8)
C32 0.0148(7) 0.0457(16) 0.0173(10) -0.0044(13) -0.0006(6) -0.0042(13)
C33 0.0172(9) 0.082(3) 0.0198(10) 0.015(2) 0.0028(7) 0.004(2)
C34 0.0205(12) 0.085(3) 0.0305(10) -0.013(2) 0.0100(8) -0.0135(19)
C35 0.0383(15) 0.084(3) 0.0181(11) -0.011(2) 0.0093(9) 0.011(2)
C36 0.0317(13) 0.0514(18) 0.0137(9) 0.0005(16) 0.0025(9) -0.0004(19)
C37 0.0209(9) 0.0299(13) 0.0168(8) -0.0012(10) 0.0007(7) 0.0079(11)
C39 0.0215(12) 0.0353(9) 0.0134(11) -0.0004(9) -0.0029(11) 0.0040(9)
C40 0.0249(14) 0.0368(10) 0.0189(15) -0.0040(12) 0.0017(10) 0.0018(11)
C41 0.0246(17) 0.0474(13) 0.0244(14) -0.0126(13) -0.0002(10) 0.0003(13)
C42 0.0171(16) 0.0559(16) 0.0155(16) 0.0101(12) -0.0002(12) -0.0084(11)
C43 0.0237(15) 0.0428(13) 0.0253(17) 0.0178(13) -0.0063(11) -0.0024(11)
C44 0.0281(17) 0.0337(9) 0.0271(17) 0.0127(12) -0.0098(12) -0.0048(11)
C45 0.048(2) 0.0717(16) 0.0326(12) 0.0067(11) 0.0271(13) 0.0191(15)
C46 0.0499(17) 0.080(2) 0.0353(11) -0.0332(14) 0.0081(12) 0.0126(15)
C47 0.0487(16) 0.0436(10) 0.0607(19) -0.0188(11) 0.0282(18) 0.0041(11)
C48 0.0337(12) 0.0549(14) 0.0487(17) 0.0012(13) 0.0149(11) 0.0198(12)
C49 0.0290(11) 0.0622(15) 0.049(2) -0.0012(13) 0.0229(12) -0.0016(10)

loop_
_atom_type_symbol
_atom_type_description
_atom_type_scat_dispersion_real
_atom_type_scat_dispersion_imag
_atom_type_scat_source
Ru Ru -1.2594 0.8363 'International Tables Vol C Tables 4.2.6.8 and 6.1.1.4'
Cl Cl 0.1484 0.1585 'International Tables Vol C Tables 4.2.6.8 and 6.1.1.4'
N N 0.0061 0.0033 'International Tables Vol C Tables 4.2.6.8 and 6.1.1.4'
C C 0.0033 0.0016 'International Tables Vol C Tables 4.2.6.8 and 6.1.1.4'
H H 0.0000 0.0000 'International Tables Vol C Tables 4.2.6.8 and 6.1.1.4'

loop_
_geom_angle_atom_site_label_1
_geom_angle_atom_site_label_2
_geom_angle_atom_site_label_3
_geom_angle
_geom_angle_publ_flag
N11 Ru1 N18 77.52(17) y
N11 Ru1 C27 113.91(13) ?
N18 Ru1 C27 111.98(14) ?
N11 Ru1 C26 99.59(15) ?
N18 Ru1 C26 146.12(14) ?
C27 Ru1 C26 37.91(7) ?
N11 Ru1 C28 150.41(12) ?
N18 Ru1 C28 103.45(15) ?
C27 Ru1 C28 37.67(7) ?
C26 Ru1 C28 62.86(12) ?
N11 Ru1 C25 119.17(17) ?
N18 Ru1 C25 163.30(17) ?
C27 Ru1 C25 62.77(12) ?
C26 Ru1 C25 37.46(7) ?
C28 Ru1 C25 62.23(12) ?
N11 Ru1 C29 156.05(17) ?
N18 Ru1 C29 126.34(17) ?
C27 Ru1 C29 62.51(12) ?
C26 Ru1 C29 62.38(12) ?
C28 Ru1 C29 37.11(7) ?
C25 Ru1 C29 36.99(7) ?
N11 Ru1 Cl1 92.35(8) y
N18 Ru1 Cl1 85.84(9) y
C27 Ru1 Cl1 150.45(11) ?
C26 Ru1 Cl1 128.02(11) ?
C28 Ru1 Cl1 117.24(10) ?
C25 Ru1 Cl1 93.27(9) ?
C29 Ru1 Cl1 87.97(9) ?
C12 N11 Ru1 119.4(3) ?
C12 N11 H11 120.2 ?
Ru1 N11 H11 120.4 ?
C19 N18 C17 119.2(4) ?
C19 N18 Ru1 124.1(3) ?
C17 N18 Ru1 115.4(3) ?
N11 C12 C13 128.2(4) ?
N11 C12 C17 114.2(4) ?
C13 C12 C17 117.6(4) ?
C14 C13 C12 121.0(4) ?
C14 C13 Cl13 120.7(3) ?
C12 C13 Cl13 118.3(3) ?
C13 C14 C15 117.1(3) ?
C13 C14 H14 121.4 ?
C15 C14 H14 121.4 ?
C16 C15 C14 123.1(4) ?
C16 C15 H15 118.4 ?
C14 C15 H15 118.5 ?
C15 C16 C17 118.6(4) ?
C15 C16 H16 120.8 ?
C17 C16 H16 120.6 ?
C16 C17 N18 125.8(4) ?
C16 C17 C12 122.5(4) ?
N18 C17 C12 111.8(3) ?
C24 C19 C20 118.9(4) ?
C24 C19 N18 121.3(3) ?
C20 C19 N18 119.8(3) ?
C21 C20 C19 122.2(4) ?
C21 C20 H20 119.1 ?
C19 C20 H20 118.7 ?
C20 C21 C22 119.4(4) ?
C20 C21 H21 120.4 ?
C22 C21 H21 120.2 ?
C23 C22 C21 119.0(5) ?
C23 C22 H22 120.4 ?
C21 C22 H22 120.6 ?
C22 C23 C24 120.1(4) ?
C22 C23 H23 119.8 ?
C24 C23 H23 120.0 ?
C19 C24 C23 120.3(3) ?
C19 C24 Cl24 122.1(3) ?
C23 C24 Cl24 117.5(3) ?
C26 C25 C29 108.0 ?
C26 C25 Ru1 69.74(13) ?
C29 C25 Ru1 72.10(12) ?
C26 C25 H25 126.0 ?
C29 C25 H25 126.0 ?
Ru1 C25 H25 123.8 ?
C25 C26 C27 108.0 ?
C25 C26 Ru1 72.80(13) ?
C27 C26 Ru1 70.70(13) ?
C25 C26 H26 126.0 ?
C27 C26 H26 126.0 ?
Ru1 C26 H26 122.2 ?
C28 C27 C26 108.0 ?
C28 C27 Ru1 72.49(13) ?
C26 C27 Ru1 71.39(12) ?
C28 C27 H27 126.0 ?
C26 C27 H27 126.0 ?
Ru1 C27 H27 121.8 ?
C29 C28 C27 108.0 ?
C29 C28 Ru1 72.59(13) ?
C27 C28 Ru1 69.84(12) ?
C29 C28 H28 126.0 ?
C27 C28 H28 126.0 ?
Ru1 C28 H28 123.2 ?
C28 C29 C25 108.0 ?
C28 C29 Ru1 70.30(13) ?
C25 C29 Ru1 70.91(12) ?
C28 C29 H29 126.0 ?
C25 C29 H29 126.0 ?
Ru1 C29 H29 124.4 ?
N31 Ru2 N38 77.22(16) y
N31 Ru2 C47 111.98(12) ?
N38 Ru2 C47 116.03(14) ?
N31 Ru2 C48 147.17(12) ?
N38 Ru2 C48 102.62(15) ?
C47 Ru2 C48 38.01(7) ?
N31 Ru2 C46 101.79(14) ?
N38 Ru2 C46 152.20(14) ?
C47 Ru2 C46 37.98(8) ?
C48 Ru2 C46 63.08(11) ?
N31 Ru2 C49 160.97(17) ?
N38 Ru2 C49 121.78(16) ?
C47 Ru2 C49 62.77(11) ?
C48 Ru2 C49 37.29(7) ?
C46 Ru2 C49 62.28(12) ?
N31 Ru2 C45 124.11(16) ?
N38 Ru2 C45 158.31(16) ?
C47 Ru2 C45 62.74(12) ?
C48 Ru2 C45 62.30(11) ?
C46 Ru2 C45 37.25(7) ?
C49 Ru2 C45 36.86(7) ?
N31 Ru2 Cl2 91.18(8) y
N38 Ru2 Cl2 84.92(9) y
C47 Ru2 Cl2 151.11(10) ?
C48 Ru2 Cl2 121.63(9) ?
C46 Ru2 Cl2 122.82(12) ?
C49 Ru2 Cl2 89.65(9) ?
C45 Ru2 Cl2 90.29(10) ?
C32 N31 Ru2 118.5(3) ?
C32 N31 H31 120.8 ?
Ru2 N31 H31 120.7 ?
C37 N38 C39 122.5(4) ?
C37 N38 Ru2 115.2(3) ?
C39 N38 Ru2 121.5(3) ?
N31 C32 C33 127.3(4) ?
N31 C32 C37 116.3(4) ?
C33 C32 C37 116.1(4) ?
C32 C33 C34 120.6(4) ?
C32 C33 Cl33 119.0(3) ?
C34 C33 Cl33 120.2(3) ?
C33 C34 C35 118.7(4) ?
C33 C34 H34 120.6 ?
C35 C34 H34 120.7 ?
C36 C35 C34 121.4(4) ?
C36 C35 H35 119.2 ?
C34 C35 H35 119.4 ?
C35 C36 C37 118.7(4) ?
C35 C36 H36 120.8 ?
C37 C36 H36 120.6 ?
C36 C37 N38 124.3(4) ?
C36 C37 C32 124.2(4) ?
N38 C37 C32 111.4(3) ?
C40 C39 N38 120.4(3) ?
C40 C39 C44 120.8(4) ?
N38 C39 C44 118.8(3) ?
C39 C40 C41 119.1(4) ?
C39 C40 H40 120.5 ?
C41 C40 H40 120.4 ?
C42 C41 C40 121.0(4) ?
C42 C41 H41 119.3 ?
C40 C41 H41 119.7 ?
C43 C42 C41 120.2(4) ?
C43 C42 H42 119.8 ?
C41 C42 H42 120.0 ?
C42 C43 C44 121.1(4) ?
C42 C43 H43 119.4 ?
C44 C43 H43 119.5 ?
C43 C44 C39 117.8(4) ?
C43 C44 Cl44 121.9(3) ?
C39 C44 Cl44 120.3(3) ?
C46 C45 C49 108.0 ?
C46 C45 Ru2 69.51(13) ?
C49 C45 Ru2 71.49(12) ?
C46 C45 H45 126.0 ?
C49 C45 H45 126.0 ?
Ru2 C45 H45 124.6 ?
C45 C46 C47 108.0 ?
C45 C46 Ru2 73.24(14) ?
C47 C46 Ru2 69.76(13) ?
C45 C46 H46 126.0 ?
C47 C46 H46 126.0 ?
Ru2 C46 H46 122.7 ?
C48 C47 C46 108.0 ?
C48 C47 Ru2 72.12(13) ?
C46 C47 Ru2 72.26(13) ?
C48 C47 H47 126.0 ?
C46 C47 H47 126.0 ?
Ru2 C47 H47 121.4 ?
C49 C48 C47 108.0 ?
C49 C48 Ru2 73.27(14) ?
C47 C48 Ru2 69.87(13) ?
C49 C48 H48 126.0 ?
C47 C48 H48 126.0 ?
Ru2 C48 H48 122.5 ?
C45 C49 C48 108.0 ?
C45 C49 Ru2 71.64(12) ?
C48 C49 Ru2 69.44(13) ?
C45 C49 H49 126.0 ?
C48 C49 H49 126.0 ?
Ru2 C49 H49 124.5 ?

loop_
_geom_bond_atom_site_label_1
_geom_bond_atom_site_label_2
_geom_bond_distance
_geom_bond_publ_flag
Ru1 N11 1.987(5) y
Ru1 N18 2.029(4) y
Ru1 C27 2.147(3) ?
Ru1 C26 2.156(3) ?
Ru1 C28 2.181(3) ?
Ru1 C25 2.195(4) ?
Ru1 C29 2.210(4) ?
Ru1 Cl1 2.3795(10) y
Cl13 C13 1.709(4) ?
Cl24 C24 1.738(4) ?
N11 C12 1.328(6) ?
N11 H11 0.8600 ?
N18 C19 1.391(6) ?
N18 C17 1.418(6) ?
C12 C13 1.418(5) ?
C12 C17 1.442(6) ?
C13 C14 1.372(5) ?
C14 C15 1.489(6) ?
C14 H14 0.9299 ?
C15 C16 1.323(5) ?
C15 H15 0.9299 ?
C16 C17 1.376(5) ?
C16 H16 0.9298 ?
C19 C24 1.359(5) ?
C19 C20 1.394(5) ?
C20 C21 1.342(6) ?
C20 H20 0.9300 ?
C21 C22 1.416(6) ?
C21 H21 0.9300 ?
C22 C23 1.374(5) ?
C22 H22 0.9301 ?
C23 C24 1.405(6) ?
C23 H23 0.9300 ?
C25 C26 1.398(3) ?
C25 C29 1.398(3) ?
C25 H25 0.9500 ?
C26 C27 1.398(3) ?
C26 H26 0.9497 ?
C27 C28 1.398(3) ?
C27 H27 0.9497 ?
C28 C29 1.398(3) ?
C28 H28 0.9497 ?
C29 H29 0.9497 ?
Ru2 N31 1.988(4) y
Ru2 N38 2.053(4) y
Ru2 C47 2.138(3) ?
Ru2 C48 2.167(3) ?
Ru2 C46 2.171(3) ?
Ru2 C49 2.217(4) ?
Ru2 C45 2.219(4) ?
Ru2 Cl2 2.3883(11) y
Cl33 C33 1.706(4) ?
Cl44 C44 1.752(4) ?
N31 C32 1.305(5) ?
N31 H31 0.8601 ?
N38 C37 1.403(5) ?
N38 C39 1.409(6) ?
C32 C33 1.416(6) ?
C32 C37 1.428(5) ?
C33 C34 1.429(6) ?
C34 C35 1.440(6) ?
C34 H34 0.9300 ?
C35 C36 1.358(6) ?
C35 H35 0.9301 ?
C36 C37 1.387(5) ?
C36 H36 0.9301 ?
C39 C40 1.353(5) ?
C39 C44 1.428(5) ?
C40 C41 1.395(5) ?
C40 H40 0.9300 ?
C41 C42 1.362(6) ?
C41 H41 0.9299 ?
C42 C43 1.362(6) ?
C42 H42 0.9300 ?
C43 C44 1.382(5) ?
C43 H43 0.9300 ?
C45 C46 1.402(3) ?
C45 C49 1.402(3) ?
C45 H45 0.9500 ?
C46 C47 1.402(3) ?
C46 H46 0.9480 ?
C47 C48 1.402(3) ?
C47 H47 0.9480 ?
C48 C49 1.402(3) ?
C48 H48 0.9480 ?
C49 H49 0.9480 ?

loop_
_geom_hbond_atom_site_label_D
_geom_hbond_atom_site_label_H
_geom_hbond_atom_site_label_A
_geom_hbond_distance_DH
_geom_hbond_distance_HA
_geom_hbond_distance_DA
_geom_hbond_angle_DHA
_geom_hbond_site_symmetry_A
N11 H11 Cl2 0.86 2.70 3.503(4) 156.4 2_575
N31 H31 Cl1 0.86 2.67 3.466(4) 154.7 2_564

loop_
_geom_torsion_atom_site_label_1
_geom_torsion_atom_site_label_2
_geom_torsion_atom_site_label_3
_geom_torsion_atom_site_label_4
_geom_torsion
N18 Ru1 N11 C12 -11.4(3)
C27 Ru1 N11 C12 -120.1(3)
C26 Ru1 N11 C12 -157.0(3)
C28 Ru1 N11 C12 -106.7(4)
C25 Ru1 N11 C12 168.9(3)
C29 Ru1 N11 C12 164.1(3)
Cl1 Ru1 N11 C12 73.8(3)
N11 Ru1 N18 C19 178.8(3)
C27 Ru1 N18 C19 -70.2(3)
C26 Ru1 N18 C19 -92.6(4)
C28 Ru1 N18 C19 -31.6(3)
C25 Ru1 N18 C19 -2.1(6)
C29 Ru1 N18 C19 1.0(3)
Cl1 Ru1 N18 C19 85.4(2)
N11 Ru1 N18 C17 11.6(2)
C27 Ru1 N18 C17 122.6(3)
C26 Ru1 N18 C17 100.3(4)
C28 Ru1 N18 C17 161.2(2)
C25 Ru1 N18 C17 -169.2(4)
C29 Ru1 N18 C17 -166.1(2)
Cl1 Ru1 N18 C17 -81.7(2)
Ru1 N11 C12 C13 -167.9(4)
Ru1 N11 C12 C17 8.9(4)
N11 C12 C13 C14 176.6(4)
C17 C12 C13 C14 -0.1(7)
N11 C12 C13 Cl13 -4.1(7)
C17 C12 C13 Cl13 179.2(3)
C12 C13 C14 C15 0.3(8)
Cl13 C13 C14 C15 -179.0(4)
C13 C14 C15 C16 0.7(8)
C14 C15 C16 C17 -1.7(8)
C15 C16 C17 N18 -177.6(4)
C15 C16 C17 C12 1.8(6)
C19 N18 C17 C16 1.1(5)
Ru1 N18 C17 C16 168.9(3)
C19 N18 C17 C12 -178.4(3)
Ru1 N18 C17 C12 -10.5(4)
N11 C12 C17 C16 -178.1(4)
C13 C12 C17 C16 -0.9(6)
N11 C12 C17 N18 1.4(5)
C13 C12 C17 N18 178.6(4)
C17 N18 C19 C24 -106.8(4)
Ru1 N18 C19 C24 86.5(4)
C17 N18 C19 C20 74.0(5)
Ru1 N18 C19 C20 -92.7(4)
C24 C19 C20 C21 -1.3(7)
N18 C19 C20 C21 178.0(4)
C19 C20 C21 C22 1.4(7)
C20 C21 C22 C23 0.0(8)
C21 C22 C23 C24 -1.4(7)
C20 C19 C24 C23 -0.2(6)
N18 C19 C24 C23 -179.5(4)
C20 C19 C24 Cl24 176.3(3)
N18 C19 C24 Cl24 -3.0(6)
C22 C23 C24 C19 1.5(6)
C22 C23 C24 Cl24 -175.2(4)
N11 Ru1 C25 C26 65.50(15)
N18 Ru1 C25 C26 -113.6(5)
C27 Ru1 C25 C26 -38.08(5)
C28 Ru1 C25 C26 -80.76(8)
C29 Ru1 C25 C26 -117.73(7)
Cl1 Ru1 C25 C26 160.02(14)
N11 Ru1 C25 C29 -176.77(14)
N18 Ru1 C25 C29 4.2(5)
C27 Ru1 C25 C29 79.66(8)
C26 Ru1 C25 C29 117.73(7)
C28 Ru1 C25 C29 37.0
Cl1 Ru1 C25 C29 -82.25(13)
C29 C25 C26 C27 0.0
Ru1 C25 C26 C27 62.33(13)
C29 C25 C26 Ru1 -62.33(13)
N11 Ru1 C26 C25 -126.31(15)
N18 Ru1 C26 C25 151.8(3)
C27 Ru1 C26 C25 116.82(7)
C28 Ru1 C26 C25 78.95(8)
C29 Ru1 C26 C25 36.95(5)
Cl1 Ru1 C26 C25 -25.66(16)
N11 Ru1 C26 C27 116.87(15)
N18 Ru1 C26 C27 35.0(3)
C28 Ru1 C26 C27 -37.87(5)
C25 Ru1 C26 C27 -116.82(7)
C29 Ru1 C26 C27 -79.87(8)
Cl1 Ru1 C26 C27 -142.48(17)
C25 C26 C27 C28 0.0
Ru1 C26 C27 C28 63.69(14)
C25 C26 C27 Ru1 -63.69(14)
N11 Ru1 C27 C28 169.19(19)
N18 Ru1 C27 C28 83.54(18)
C26 Ru1 C27 C28 -116.63(7)
C25 Ru1 C27 C28 -79.00(8)
C29 Ru1 C27 C28 -37.1
Cl1 Ru1 C27 C28 -40.1(3)
N11 Ru1 C27 C26 -74.18(18)
N18 Ru1 C27 C26 -159.83(19)
C28 Ru1 C27 C26 116.63(7)
C25 Ru1 C27 C26 37.6
C29 Ru1 C27 C26 79.48(8)
Cl1 Ru1 C27 C26 76.6(3)
C26 C27 C28 C29 0.0
Ru1 C27 C28 C29 62.97(13)
C26 C27 C28 Ru1 -62.97(13)
N11 Ru1 C28 C29 -137.7(4)
N18 Ru1 C28 C29 133.93(16)
C27 Ru1 C28 C29 -117.39(7)
C26 Ru1 C28 C29 -79.28(8)
C25 Ru1 C28 C29 -36.85(5)
Cl1 Ru1 C28 C29 41.69(14)
N11 Ru1 C28 C27 -20.3(3)
N18 Ru1 C28 C27 -108.67(16)
C26 Ru1 C28 C27 38.12(5)
C25 Ru1 C28 C27 80.54(8)
C29 Ru1 C28 C27 117.39(7)
Cl1 Ru1 C28 C27 159.09(15)
C27 C28 C29 C25 0.0
Ru1 C28 C29 C25 61.21(12)
C27 C28 C29 Ru1 -61.21(12)
C26 C25 C29 C28 0.0
Ru1 C25 C29 C28 -60.82(13)
C26 C25 C29 Ru1 60.82(13)
N11 Ru1 C29 C28 125.1(3)
N18 Ru1 C29 C28 -60.40(17)
C27 Ru1 C29 C28 37.71(5)
C26 Ru1 C29 C28 80.70(9)
C25 Ru1 C29 C28 118.12(7)
Cl1 Ru1 C29 C28 -143.72(14)
N11 Ru1 C29 C25 7.0(3)
N18 Ru1 C29 C25 -178.52(17)
C27 Ru1 C29 C25 -80.40(8)
C26 Ru1 C29 C25 -37.42(5)
C28 Ru1 C29 C25 -118.12(7)
Cl1 Ru1 C29 C25 98.16(14)
N38 Ru2 N31 C32 11.3(3)
C47 Ru2 N31 C32 124.5(3)
C48 Ru2 N31 C32 104.9(4)
C46 Ru2 N31 C32 162.9(3)
C49 Ru2 N31 C32 -165.5(3)
C45 Ru2 N31 C32 -164.3(3)
Cl2 Ru2 N31 C32 -73.2(3)
N31 Ru2 N38 C37 -8.6(2)
C47 Ru2 N38 C37 -117.0(2)
C48 Ru2 N38 C37 -154.9(2)
C46 Ru2 N38 C37 -99.7(3)
C49 Ru2 N38 C37 170.2(2)
C45 Ru2 N38 C37 161.7(3)
Cl2 Ru2 N38 C37 83.8(2)
N31 Ru2 N38 C39 -179.1(3)
C47 Ru2 N38 C39 72.5(3)
C48 Ru2 N38 C39 34.6(3)
C46 Ru2 N38 C39 89.8(4)
C49 Ru2 N38 C39 -0.3(3)
C45 Ru2 N38 C39 -8.8(5)
Cl2 Ru2 N38 C39 -86.7(2)
Ru2 N31 C32 C33 174.4(4)
Ru2 N31 C32 C37 -12.1(5)
N31 C32 C33 C34 179.5(5)
C37 C32 C33 C34 5.9(7)
N31 C32 C33 Cl33 -5.1(7)
C37 C32 C33 Cl33 -178.7(3)
C32 C33 C34 C35 -4.1(9)
Cl33 C33 C34 C35 -179.4(5)
C33 C34 C35 C36 1.0(9)
C34 C35 C36 C37 -0.1(8)
C35 C36 C37 N38 178.3(4)
C35 C36 C37 C32 2.3(7)
C39 N38 C37 C36 -0.8(5)
Ru2 N38 C37 C36 -171.2(3)
C39 N38 C37 C32 175.5(3)
Ru2 N38 C37 C32 5.1(4)
N31 C32 C37 C36 -179.5(4)
C33 C32 C37 C36 -5.2(6)
N31 C32 C37 N38 4.1(5)
C33 C32 C37 N38 178.4(4)
C37 N38 C39 C40 -76.6(5)
Ru2 N38 C39 C40 93.2(4)
C37 N38 C39 C44 105.1(4)
Ru2 N38 C39 C44 -85.1(4)
N38 C39 C40 C41 179.2(4)
C44 C39 C40 C41 -2.5(7)
C39 C40 C41 C42 2.3(6)
C40 C41 C42 C43 -0.8(6)
C41 C42 C43 C44 -0.6(7)
C42 C43 C44 C39 0.4(6)
C42 C43 C44 Cl44 179.4(3)
C40 C39 C44 C43 1.2(7)
N38 C39 C44 C43 179.5(4)
C40 C39 C44 Cl44 -177.9(3)
N38 C39 C44 Cl44 0.5(6)
N31 Ru2 C45 C46 -61.12(15)
N38 Ru2 C45 C46 130.4(4)
C47 Ru2 C45 C46 38.06(6)
C48 Ru2 C45 C46 81.13(9)
C49 Ru2 C45 C46 118.23(7)
Cl2 Ru2 C45 C46 -152.73(13)
N31 Ru2 C45 C49 -179.34(15)
N38 Ru2 C45 C49 12.2(4)
C47 Ru2 C45 C49 -80.17(8)
C48 Ru2 C45 C49 -37.10(5)
C46 Ru2 C45 C49 -118.23(7)
Cl2 Ru2 C45 C49 89.04(13)
C49 C45 C46 C47 0.0
Ru2 C45 C46 C47 -61.46(13)
C49 C45 C46 Ru2 61.47(13)
N31 Ru2 C46 C45 132.22(15)
N38 Ru2 C46 C45 -142.9(3)
C47 Ru2 C46 C45 -117.06(7)
C48 Ru2 C46 C45 -78.83(8)
C49 Ru2 C46 C45 -36.66(5)
Cl2 Ru2 C46 C45 33.03(14)
N31 Ru2 C46 C47 -110.72(15)
N38 Ru2 C46 C47 -25.8(3)
C48 Ru2 C46 C47 38.23(5)
C49 Ru2 C46 C47 80.40(8)
C45 Ru2 C46 C47 117.06(7)
Cl2 Ru2 C46 C47 150.10(14)
C45 C46 C47 C48 0.0
Ru2 C46 C47 C48 -63.71(14)
C45 C46 C47 Ru2 63.71(14)
N31 Ru2 C47 C48 -162.77(18)
N38 Ru2 C47 C48 -76.69(18)
C46 Ru2 C47 C48 116.37(7)
C49 Ru2 C47 C48 37.4
C45 Ru2 C47 C48 79.04(8)
Cl2 Ru2 C47 C48 56.2(3)
N31 Ru2 C47 C46 80.87(17)
N38 Ru2 C47 C46 166.94(18)
C48 Ru2 C47 C46 -116.37(7)
C49 Ru2 C47 C46 -78.99(8)
C45 Ru2 C47 C46 -37.3
Cl2 Ru2 C47 C46 -60.1(3)
C46 C47 C48 C49 0.0
Ru2 C47 C48 C49 -63.80(14)
C46 C47 C48 Ru2 63.80(14)
N31 Ru2 C48 C49 147.4(3)
N38 Ru2 C48 C49 -126.65(16)
C47 Ru2 C48 C49 116.99(7)
C46 Ru2 C48 C49 78.79(8)
C45 Ru2 C48 C49 36.68(5)
Cl2 Ru2 C48 C49 -34.85(15)
N31 Ru2 C48 C47 30.4(3)
N38 Ru2 C48 C47 116.36(16)
C46 Ru2 C48 C47 -38.20(5)
C49 Ru2 C48 C47 -116.99(7)
C45 Ru2 C48 C47 -80.32(8)
Cl2 Ru2 C48 C47 -151.84(17)
C46 C45 C49 C48 0.0
Ru2 C45 C49 C48 60.21(13)
C46 C45 C49 Ru2 -60.21(13)
C47 C48 C49 C45 0.0
Ru2 C48 C49 C45 -61.60(13)
C47 C48 C49 Ru2 61.61(13)
N31 Ru2 C49 C45 1.7(4)
N38 Ru2 C49 C45 -174.75(16)
C47 Ru2 C49 C45 80.07(8)
C48 Ru2 C49 C45 118.18(8)
C46 Ru2 C49 C45 37.04(5)
Cl2 Ru2 C49 C45 -90.94(14)
N31 Ru2 C49 C48 -116.5(4)
N38 Ru2 C49 C48 67.08(16)
C47 Ru2 C49 C48 -38.11(5)
C46 Ru2 C49 C48 -81.13(9)
C45 Ru2 C49 C48 -118.18(8)
Cl2 Ru2 C49 C48 150.88(14)
